data_7701813
loop_
_publ_author_name
'Capel Berdiell, Izar'
'Farmiloe, Sarah E.'
'Kulmaczewski, Rafal'
'Halcrow, Malcolm'

_publ_section_title
;
 Molecular Squares, Coordination Polymers and Mononuclear Complexes
 Supported by 2,4-Dipyrazolyl-6H-1,3,5-triazine and
 4,6-Dipyrazolylpyrimidine Ligands
;
_journal_name_full 'Dalton Transactions'
_journal_paper_doi 10.1039/C9DT04003J
_journal_year 2019
_chemical_formula_moiety 'C22 H16 Fe N14 S2'
_chemical_formula_sum 'C22 H16 Fe N14 S2'
_chemical_formula_weight 596.46
_chemical_name_systematic
;
Bis-[4,6-di(pyrazol-1-yl)pyrimidine]-di[isothiocyanato]iron(II)
;
_space_group_crystal_system triclinic
_space_group_IT_number 2
_space_group_name_Hall '-P 1'
_space_group_name_H-M_alt 'P -1'
_atom_sites_solution_hydrogens geom
_atom_sites_solution_primary direct
_atom_sites_solution_secondary difmap
_audit_creation_date 2019-07-05
_audit_creation_method
;
  Olex2 1.2
  (compiled Apr 23 2013 17:54:37, GUI svn.r4466)
;
_audit_update_record
;
2019-10-04 deposited with the CCDC.	2019-11-05 downloaded from the CCDC.
;
_cell_angle_alpha 101.393(4)
_cell_angle_beta 93.048(4)
_cell_angle_gamma 91.065(4)
_cell_formula_units_Z 2
_cell_length_a 8.1002(4)
_cell_length_b 11.5650(6)
_cell_length_c 14.0754(7)
_cell_measurement_reflns_used 5745
_cell_measurement_temperature 120(2)
_cell_measurement_theta_max 73.38
_cell_measurement_theta_min 3.88
_cell_volume 1290.19(11)
_computing_cell_refinement 'CrysAlisPro, Agilent Technologies'
_computing_data_collection 'CrysAlisPro, Agilent Technologies'
_computing_data_reduction 'CrysAlisPro, Agilent Technologies'
_computing_molecular_graphics 'XSEED (Barbour, 2001)'
_computing_publication_material
;
O. V. Dolomanov, L. J. Bourhis, R. J. Gildea, J. A. K. Howard and H. Puschmann,
OLEX2: a complete structure solution, refinement and analysis program.
J. Appl. Cryst. (2009). 42, 339-341.
;
_computing_structure_refinement 'SHELXL-97 (Sheldrick, 1997)'
_computing_structure_solution 'SHELXS-97 (Sheldrick, 1990)'
_diffrn_ambient_temperature 120(2)
_diffrn_detector_area_resol_mean 5.3095
_diffrn_measured_fraction_theta_full 0.947
_diffrn_measured_fraction_theta_max 0.929
_diffrn_measurement_device_type 'SuperNova, Dual, Cu at zero, Atlas'
_diffrn_measurement_method '\w scans'
_diffrn_radiation_monochromator mirror
_diffrn_radiation_source 'SuperNova (Cu) X-ray Source'
_diffrn_radiation_type CuK\a
_diffrn_radiation_wavelength 1.54184
_diffrn_reflns_av_R_equivalents 0.0260
_diffrn_reflns_av_unetI/netI 0.0354
_diffrn_reflns_limit_h_max 8
_diffrn_reflns_limit_h_min -10
_diffrn_reflns_limit_k_max 14
_diffrn_reflns_limit_k_min -14
_diffrn_reflns_limit_l_max 17
_diffrn_reflns_limit_l_min -16
_diffrn_reflns_number 9319
_diffrn_reflns_theta_full 72.00
_diffrn_reflns_theta_max 73.82
_diffrn_reflns_theta_min 3.90
_diffrn_standards_decay_% 0
_diffrn_standards_interval_count 0
_diffrn_standards_interval_time 0
_diffrn_standards_number 0
_exptl_absorpt_coefficient_mu 6.565
_exptl_absorpt_correction_T_max 1.000
_exptl_absorpt_correction_T_min 0.799
_exptl_absorpt_correction_type multi-scan
_exptl_absorpt_process_details
; 
CrysAlisPro, Agilent Technologies,
Version 1.171.36.24 (release 03-12-2012 CrysAlis171 .NET)
Empirical absorption correction using spherical harmonics,
 implemented in SCALE3 ABSPACK scaling algorithm.
;
_exptl_crystal_colour red
_exptl_crystal_density_diffrn 1.535
_exptl_crystal_density_method 'not measured'
_exptl_crystal_description 'rectangular prism'
_exptl_crystal_F_000 608
_exptl_crystal_preparation 'Magnetic properties'
_exptl_crystal_recrystallization_method 'Re-crystallisation from solvent: methanol'
_exptl_crystal_size_max 0.35
_exptl_crystal_size_mid 0.25
_exptl_crystal_size_min 0.10
_refine_diff_density_max 0.259
_refine_diff_density_min -0.301
_refine_diff_density_rms 0.052
_refine_ls_extinction_method none
_refine_ls_goodness_of_fit_ref 1.018
_refine_ls_hydrogen_treatment constr
_refine_ls_matrix_type full
_refine_ls_number_parameters 352
_refine_ls_number_reflns 4858
_refine_ls_number_restraints 0
_refine_ls_restrained_S_all 1.018
_refine_ls_R_factor_all 0.0324
_refine_ls_R_factor_gt 0.0295
_refine_ls_shift/su_max 0.002
_refine_ls_shift/su_mean 0.000
_refine_ls_structure_factor_coef Fsqd
_refine_ls_weighting_details 'calc w=1/[\s^2^(Fo^2^)+(0.0375P)^2^+0.4165P] where P=(Fo^2^+2Fc^2^)/3'
_refine_ls_weighting_scheme calc
_refine_ls_wR_factor_gt 0.0731
_refine_ls_wR_factor_ref 0.0753
_reflns_number_gt 4552
_reflns_number_total 4858
_reflns_threshold_expression >2sigma(I)
_cod_data_source_file c9dt04003j2.cif
_cod_data_source_block 150ncs-2
_cod_database_code 7701813
_olex2_refinement_description
;
1. Fixed Uiso
 At 1.2 times of:
  All C(H) groups
2.a Aromatic/amide H refined with riding coordinates:
 C8(H8), C11(H11), C16(H16), C17(H17), C18(H18), C21(H21), C22(H22), C23(H23),
 C24(H24), C27(H27), C32(H32), C33(H33), C34(H34), C37(H37), C38(H38), C39(H39)
;

loop_
_space_group_symop_id
_space_group_symop_operation_xyz
1 'x, y, z'
2 '-x, -y, -z'

loop_
_atom_site_label
_atom_site_type_symbol
_atom_site_fract_x
_atom_site_fract_y
_atom_site_fract_z
_atom_site_U_iso_or_equiv
_atom_site_adp_type
_atom_site_occupancy
_atom_site_symmetry_multiplicity
_atom_site_calc_flag
_atom_site_refinement_flags
Fe1 Fe 0.45637(3) 0.28193(2) 0.734327(19) 0.01644(8) Uani 1 1 d .
N2 N 0.55194(18) 0.45448(13) 0.78763(12) 0.0236(3) Uani 1 1 d .
C3 C 0.6010(2) 0.55029(16) 0.81896(12) 0.0196(3) Uani 1 1 d .
S4 S 0.67326(6) 0.68403(4) 0.86315(3) 0.02748(11) Uani 1 1 d .
N5 N 0.65089(19) 0.23415(15) 0.64679(12) 0.0266(3) Uani 1 1 d .
C6 C 0.7476(2) 0.16029(16) 0.62920(12) 0.0213(4) Uani 1 1 d .
S7 S 0.88479(6) 0.06034(5) 0.60483(4) 0.03217(12) Uani 1 1 d .
C8 C 0.6412(2) 0.27553(16) 0.93760(13) 0.0213(4) Uani 1 1 d .
H8 H 0.6384 0.3590 0.9455 0.026 Uiso 1 1 calc R
N9 N 0.55359(17) 0.21313(13) 0.86126(10) 0.0188(3) Uani 1 1 d .
C10 C 0.5530(2) 0.09547(15) 0.85277(12) 0.0175(3) Uani 1 1 d .
C11 C 0.6373(2) 0.04043(16) 0.91874(12) 0.0190(3) Uani 1 1 d .
H11 H 0.6329 -0.0427 0.9139 0.023 Uiso 1 1 calc R
C12 C 0.7289(2) 0.11607(16) 0.99249(12) 0.0186(3) Uani 1 1 d .
N13 N 0.73187(18) 0.23380(13) 1.00367(11) 0.0209(3) Uani 1 1 d .
N14 N 0.46437(17) 0.03223(13) 0.77062(11) 0.0183(3) Uani 1 1 d .
N15 N 0.38508(17) 0.09414(13) 0.70896(11) 0.0191(3) Uani 1 1 d .
C16 C 0.3179(2) 0.01289(16) 0.63752(13) 0.0224(4) Uani 1 1 d .
H16 H 0.2545 0.0296 0.5834 0.027 Uiso 1 1 calc R
C17 C 0.3520(2) -0.10152(17) 0.65158(14) 0.0264(4) Uani 1 1 d .
H17 H 0.3173 -0.1741 0.6103 0.032 Uiso 1 1 calc R
C18 C 0.4452(2) -0.08654(16) 0.73694(14) 0.0239(4) Uani 1 1 d .
H18 H 0.4884 -0.1470 0.7671 0.029 Uiso 1 1 calc R
N19 N 0.82720(18) 0.07220(13) 1.06072(10) 0.0193(3) Uani 1 1 d .
N20 N 0.81031(19) -0.04219(14) 1.07165(11) 0.0237(3) Uani 1 1 d .
C21 C 0.9200(2) -0.04912(17) 1.14350(13) 0.0248(4) Uani 1 1 d .
H21 H 0.9368 -0.1186 1.1687 0.030 Uiso 1 1 calc R
C22 C 1.0089(2) 0.05811(18) 1.17830(13) 0.0244(4) Uani 1 1 d .
H22 H 1.0936 0.0739 1.2289 0.029 Uiso 1 1 calc R
C23 C 0.9475(2) 0.13389(17) 1.12391(13) 0.0235(4) Uani 1 1 d .
H23 H 0.9812 0.2140 1.1287 0.028 Uiso 1 1 calc R
C24 C 0.2994(2) 0.29070(16) 0.52285(13) 0.0231(4) Uani 1 1 d .
H24 H 0.4057 0.2663 0.5030 0.028 Uiso 1 1 calc R
N25 N 0.27497(18) 0.30379(13) 0.61790(10) 0.0187(3) Uani 1 1 d .
C26 C 0.1231(2) 0.33684(14) 0.64395(12) 0.0177(3) Uani 1 1 d .
C27 C -0.0013(2) 0.35799(15) 0.57942(13) 0.0197(3) Uani 1 1 d .
H27 H -0.1082 0.3817 0.5988 0.024 Uiso 1 1 calc R
C28 C 0.0425(2) 0.34181(15) 0.48394(13) 0.0207(3) Uani 1 1 d .
N29 N 0.1905(2) 0.30833(14) 0.45372(11) 0.0245(3) Uani 1 1 d .
N30 N 0.09910(17) 0.34984(13) 0.74330(11) 0.0183(3) Uani 1 1 d .
N31 N 0.22801(18) 0.33017(13) 0.80386(10) 0.0194(3) Uani 1 1 d .
C32 C 0.1726(2) 0.35542(17) 0.89238(13) 0.0243(4) Uani 1 1 d .
H32 H 0.2358 0.3500 0.9501 0.029 Uiso 1 1 calc R
C33 C 0.0078(2) 0.39130(18) 0.88947(14) 0.0283(4) Uani 1 1 d .
H33 H -0.0593 0.4139 0.9430 0.034 Uiso 1 1 calc R
C34 C -0.0354(2) 0.38682(17) 0.79377(14) 0.0246(4) Uani 1 1 d .
H34 H -0.1394 0.4059 0.7674 0.030 Uiso 1 1 calc R
N35 N -0.07455(19) 0.36161(13) 0.41205(11) 0.0225(3) Uani 1 1 d .
N36 N -0.2305(2) 0.39517(14) 0.43715(12) 0.0258(3) Uani 1 1 d .
C37 C -0.3064(3) 0.40468(17) 0.35341(15) 0.0297(4) Uani 1 1 d .
H37 H -0.4182 0.4268 0.3468 0.036 Uiso 1 1 calc R
C38 C -0.2027(3) 0.37828(18) 0.27522(15) 0.0324(5) Uani 1 1 d .
H38 H -0.2303 0.3790 0.2089 0.039 Uiso 1 1 calc R
C39 C -0.0543(3) 0.35149(17) 0.31491(14) 0.0278(4) Uani 1 1 d .
H39 H 0.0431 0.3301 0.2818 0.033 Uiso 1 1 calc R

loop_
_atom_site_aniso_label
_atom_site_aniso_U_11
_atom_site_aniso_U_22
_atom_site_aniso_U_33
_atom_site_aniso_U_23
_atom_site_aniso_U_13
_atom_site_aniso_U_12
Fe1 0.01440(13) 0.01707(14) 0.01784(13) 0.00381(10) -0.00045(10) 0.00003(10)
N2 0.0203(7) 0.0201(8) 0.0300(8) 0.0050(6) -0.0022(6) 0.0005(6)
C3 0.0168(8) 0.0231(9) 0.0199(8) 0.0075(7) -0.0011(6) 0.0022(7)
S4 0.0313(2) 0.0199(2) 0.0297(2) 0.00355(18) -0.00636(19) -0.00445(17)
N5 0.0195(7) 0.0286(8) 0.0307(8) 0.0020(7) 0.0064(6) 0.0002(6)
C6 0.0202(8) 0.0271(9) 0.0161(8) 0.0044(7) 0.0001(6) -0.0055(7)
S7 0.0311(2) 0.0324(3) 0.0306(2) 0.0007(2) -0.00243(19) 0.0102(2)
C8 0.0223(8) 0.0199(8) 0.0209(8) 0.0027(7) -0.0007(7) -0.0009(7)
N9 0.0178(7) 0.0197(7) 0.0193(7) 0.0047(6) 0.0003(6) 0.0000(5)
C10 0.0141(7) 0.0200(8) 0.0184(8) 0.0037(7) 0.0015(6) -0.0020(6)
C11 0.0171(8) 0.0208(8) 0.0196(8) 0.0055(7) 0.0010(6) 0.0000(6)
C12 0.0156(7) 0.0228(8) 0.0182(8) 0.0057(7) 0.0023(6) -0.0006(6)
N13 0.0208(7) 0.0225(7) 0.0188(7) 0.0032(6) -0.0010(6) -0.0009(6)
N14 0.0178(7) 0.0177(7) 0.0195(7) 0.0048(6) -0.0021(6) -0.0006(5)
N15 0.0179(7) 0.0208(7) 0.0194(7) 0.0066(6) -0.0019(6) -0.0003(6)
C16 0.0197(8) 0.0252(9) 0.0212(8) 0.0039(7) -0.0038(7) -0.0035(7)
C17 0.0285(9) 0.0213(9) 0.0276(9) 0.0023(7) -0.0049(8) -0.0046(7)
C18 0.0260(9) 0.0176(8) 0.0279(9) 0.0051(7) -0.0034(7) -0.0006(7)
N19 0.0175(7) 0.0233(7) 0.0176(7) 0.0063(6) -0.0006(6) -0.0009(6)
N20 0.0234(7) 0.0246(8) 0.0247(8) 0.0092(6) -0.0006(6) -0.0005(6)
C21 0.0249(9) 0.0290(10) 0.0227(9) 0.0108(7) 0.0009(7) 0.0038(7)
C22 0.0207(8) 0.0329(10) 0.0193(8) 0.0053(7) -0.0005(7) 0.0021(7)
C23 0.0209(8) 0.0290(9) 0.0195(8) 0.0029(7) -0.0018(7) -0.0020(7)
C24 0.0248(9) 0.0257(9) 0.0190(8) 0.0039(7) 0.0028(7) 0.0049(7)
N25 0.0185(7) 0.0186(7) 0.0185(7) 0.0023(5) 0.0005(6) 0.0024(5)
C26 0.0185(8) 0.0147(7) 0.0192(8) 0.0021(6) 0.0004(6) -0.0026(6)
C27 0.0184(8) 0.0178(8) 0.0224(8) 0.0040(7) -0.0023(7) -0.0016(6)
C28 0.0255(9) 0.0143(7) 0.0212(8) 0.0032(6) -0.0055(7) -0.0023(6)
N29 0.0291(8) 0.0246(8) 0.0198(7) 0.0039(6) 0.0010(6) 0.0039(6)
N30 0.0153(6) 0.0198(7) 0.0190(7) 0.0025(6) -0.0004(5) -0.0007(5)
N31 0.0181(7) 0.0208(7) 0.0183(7) 0.0021(6) -0.0018(6) 0.0007(6)
C32 0.0248(9) 0.0286(9) 0.0179(8) 0.0009(7) 0.0004(7) -0.0034(7)
C33 0.0232(9) 0.0344(10) 0.0236(9) -0.0043(8) 0.0065(7) -0.0050(8)
C34 0.0168(8) 0.0294(9) 0.0255(9) -0.0004(8) 0.0033(7) 0.0000(7)
N35 0.0276(8) 0.0174(7) 0.0213(7) 0.0033(6) -0.0066(6) -0.0006(6)
N36 0.0256(8) 0.0210(7) 0.0304(8) 0.0073(6) -0.0080(7) -0.0020(6)
C37 0.0327(10) 0.0212(9) 0.0340(10) 0.0076(8) -0.0150(8) -0.0024(8)
C38 0.0444(12) 0.0244(9) 0.0267(10) 0.0055(8) -0.0140(9) -0.0016(8)
C39 0.0404(11) 0.0216(9) 0.0200(9) 0.0032(7) -0.0067(8) 0.0000(8)

loop_
_atom_type_symbol
_atom_type_description
_atom_type_scat_dispersion_real
_atom_type_scat_dispersion_imag
_atom_type_scat_source
C C 0.0181 0.0091 'International Tables Vol C Tables 4.2.6.8 and 6.1.1.4'
H H 0.0000 0.0000 'International Tables Vol C Tables 4.2.6.8 and 6.1.1.4'
N N 0.0311 0.0180 'International Tables Vol C Tables 4.2.6.8 and 6.1.1.4'
Fe Fe -1.1336 3.1974 'International Tables Vol C Tables 4.2.6.8 and 6.1.1.4'
S S 0.3331 0.5567 'International Tables Vol C Tables 4.2.6.8 and 6.1.1.4'

loop_
_geom_angle_atom_site_label_1
_geom_angle_atom_site_label_2
_geom_angle_atom_site_label_3
_geom_angle
N2 Fe1 N9 94.28(6)
N2 Fe1 N15 166.98(6)
N2 Fe1 N25 103.46(6)
N2 Fe1 N31 89.48(6)
N5 Fe1 N2 93.98(6)
N5 Fe1 N9 97.37(6)
N5 Fe1 N15 87.31(6)
N5 Fe1 N25 96.75(6)
N5 Fe1 N31 170.53(6)
N15 Fe1 N9 72.71(5)
N15 Fe1 N25 89.23(5)
N25 Fe1 N9 156.43(6)
N31 Fe1 N9 91.15(5)
N31 Fe1 N15 91.30(6)
N31 Fe1 N25 73.85(5)
C3 N2 Fe1 177.98(16)
N2 C3 S4 178.99(16)
C6 N5 Fe1 141.10(15)
N5 C6 S7 178.65(17)
N9 C8 H8 116.5
N13 C8 H8 116.5
N13 C8 N9 127.01(17)
C8 N9 Fe1 125.46(12)
C8 N9 C10 116.06(15)
C10 N9 Fe1 117.14(11)
N9 C10 C11 122.87(15)
N9 C10 N14 114.81(15)
C11 C10 N14 122.29(16)
C10 C11 H11 122.6
C10 C11 C12 114.83(16)
C12 C11 H11 122.6
C11 C12 N19 120.93(16)
N13 C12 C11 123.97(16)
N13 C12 N19 115.10(15)
C8 N13 C12 115.15(15)
N15 N14 C10 118.31(14)
C18 N14 C10 130.41(15)
C18 N14 N15 111.24(14)
N14 N15 Fe1 114.64(10)
C16 N15 Fe1 137.86(13)
C16 N15 N14 104.96(14)
N15 C16 H16 124.2
N15 C16 C17 111.51(16)
C17 C16 H16 124.2
C16 C17 H17 127.2
C18 C17 C16 105.62(16)
C18 C17 H17 127.2
N14 C18 H18 126.7
C17 C18 N14 106.67(16)
C17 C18 H18 126.7
N20 N19 C12 121.52(14)
N20 N19 C23 112.11(15)
C23 N19 C12 126.37(16)
C21 N20 N19 103.68(15)
N20 C21 H21 123.8
N20 C21 C22 112.49(16)
C22 C21 H21 123.8
C21 C22 H22 127.5
C23 C22 C21 105.09(16)
C23 C22 H22 127.5
N19 C23 H23 126.7
C22 C23 N19 106.62(17)
C22 C23 H23 126.7
N25 C24 H24 116.6
N29 C24 H24 116.6
N29 C24 N25 126.73(17)
C24 N25 Fe1 127.32(12)
C24 N25 C26 115.51(15)
C26 N25 Fe1 117.14(11)
N25 C26 C27 123.58(16)
N25 C26 N30 114.91(14)
C27 C26 N30 121.50(16)
C26 C27 H27 122.8
C26 C27 C28 114.37(16)
C28 C27 H27 122.8
C27 C28 N35 119.20(16)
N29 C28 C27 124.73(16)
N29 C28 N35 116.06(16)
C24 N29 C28 115.07(16)
N31 N30 C26 118.78(14)
C34 N30 C26 129.87(15)
C34 N30 N31 111.24(14)
N30 N31 Fe1 115.28(11)
C32 N31 Fe1 139.25(12)
C32 N31 N30 105.28(14)
N31 C32 H32 124.5
N31 C32 C33 110.99(16)
C33 C32 H32 124.5
C32 C33 H33 127.2
C34 C33 C32 105.61(17)
C34 C33 H33 127.2
N30 C34 C33 106.88(16)
N30 C34 H34 126.6
C33 C34 H34 126.6
N36 N35 C28 119.64(16)
C39 N35 C28 127.77(17)
C39 N35 N36 112.60(15)
C37 N36 N35 103.53(17)
N36 C37 H37 123.8
N36 C37 C38 112.38(18)
C38 C37 H37 123.8
C37 C38 H38 127.3
C39 C38 C37 105.47(17)
C39 C38 H38 127.3
N35 C39 H39 127.0
C38 C39 N35 106.02(19)
C38 C39 H39 127.0

loop_
_geom_bond_atom_site_label_1
_geom_bond_atom_site_label_2
_geom_bond_distance
Fe1 N2 2.1056(16)
Fe1 N5 2.0679(16)
Fe1 N9 2.2092(15)
Fe1 N15 2.1916(15)
Fe1 N25 2.1976(14)
Fe1 N31 2.1693(15)
N2 C3 1.163(2)
C3 S4 1.6337(18)
N5 C6 1.169(3)
C6 S7 1.6190(19)
C8 H8 0.9500
C8 N9 1.331(2)
C8 N13 1.325(2)
N9 C10 1.342(2)
C10 C11 1.384(2)
C10 N14 1.395(2)
C11 H11 0.9500
C11 C12 1.389(2)
C12 N13 1.339(2)
C12 N19 1.393(2)
N14 N15 1.372(2)
N14 C18 1.365(2)
N15 C16 1.319(2)
C16 H16 0.9500
C16 C17 1.406(3)
C17 H17 0.9500
C17 C18 1.364(3)
C18 H18 0.9500
N19 N20 1.367(2)
N19 C23 1.371(2)
N20 C21 1.326(2)
C21 H21 0.9500
C21 C22 1.409(3)
C22 H22 0.9500
C22 C23 1.358(3)
C23 H23 0.9500
C24 H24 0.9500
C24 N25 1.342(2)
C24 N29 1.327(2)
N25 C26 1.343(2)
C26 C27 1.378(2)
C26 N30 1.401(2)
C27 H27 0.9500
C27 C28 1.386(3)
C28 N29 1.332(2)
C28 N35 1.405(2)
N30 N31 1.364(2)
N30 C34 1.362(2)
N31 C32 1.327(2)
C32 H32 0.9500
C32 C33 1.406(3)
C33 H33 0.9500
C33 C34 1.364(3)
C34 H34 0.9500
N35 N36 1.372(2)
N35 C39 1.368(2)
N36 C37 1.325(2)
C37 H37 0.9500
C37 C38 1.409(3)
C38 H38 0.9500
C38 C39 1.365(3)
C39 H39 0.9500
